data_1547437
loop_
_publ_author_name
'Anuradha R. Pallipurath'
'Jonathan M. Skelton'
'Mark R. Warren'
'Naghmeh Kamali'
'Patrick McArdle'
'Andrea Erxleben'

_publ_section_title
;
 Sulfamerazine: Understanding the Influence of Slip Planes in the
 Polymorphic Phase Transformation through X-Ray Crystallographic Studies
 and ab Initio Lattice Dynamics
;
_journal_name_full 'Molecular Pharmaceutics'
_journal_page_first 3735
_journal_page_last 3748
_journal_paper_doi 10.1021/acs.molpharmaceut.5b00504
_journal_volume 12
_journal_year 2015
_chemical_formula_moiety 'C11 H12 N4 O2 S'
_chemical_formula_sum 'C11 H12 N4 O2 S'
_chemical_formula_weight 264.31
_chemical_name_common Sulfamerazine
_chemical_name_systematic 4-amino-N-(4-methylpyrimidin-2-yl)
_space_group_crystal_system orthorhombic
_space_group_IT_number 61
_space_group_name_Hall '-P 2ac 2ab'
_space_group_name_H-M_alt 'P b c a'
_symmetry_space_group_name_Hall '-P 2ac 2ab'
_symmetry_space_group_name_H-M 'P b c a'
_atom_sites_solution_hydrogens mixed
_cell_angle_alpha 90
_cell_angle_beta 90
_cell_angle_gamma 90
_cell_formula_units_Z 8
_cell_length_a 9.0881(3)
_cell_length_b 11.5538(2)
_cell_length_c 22.8478(3)
_cell_measurement_reflns_used 7693
_cell_measurement_temperature 160
_cell_measurement_theta_max 29.5030
_cell_measurement_theta_min 1.7350
_cell_volume 2399.07(9)
_computing_cell_refinement
;
CrysAlisPro, Agilent Technologies,
Version 1.171.37.34 (release 22-05-2014 CrysAlis171 .NET)
(compiled May 22 2014,16:03:01)
;
_computing_data_collection
;
CrysAlisPro, Agilent Technologies,
Version 1.171.37.34 (release 22-05-2014 CrysAlis171 .NET)
(compiled May 22 2014,16:03:01)
;
_computing_data_reduction
;
CrysAlisPro, Agilent Technologies,
Version 1.171.37.34 (release 22-05-2014 CrysAlis171 .NET)
(compiled May 22 2014,16:03:01)
;
_computing_molecular_graphics OSCAIL
_computing_structure_refinement 'SHELXL-2014/7 (Sheldrick, 2014)'
_computing_structure_solution SHELXT
_diffrn_ambient_temperature 160
_diffrn_measured_fraction_theta_full 0.989
_diffrn_measured_fraction_theta_max 0.971
_diffrn_measurement_device 'CrystalLogic Kappa (3 circle)'
_diffrn_measurement_device_type 'Rigaku Saturn724+ (2x2 bin mode)'
_diffrn_measurement_method
;
omega rotation with 1 degree frames
;
_diffrn_measurement_specimen_support 'MiTeGen loop'
_diffrn_radiation_monochromator 'double crystal Silicon 111'
_diffrn_radiation_source 'Diamond Light Source Beamline I19'
_diffrn_radiation_type Synchrotron
_diffrn_radiation_wavelength 0.68890
_diffrn_reflns_av_R_equivalents 0.0648
_diffrn_reflns_av_unetI/netI 0.0416
_diffrn_reflns_Laue_measured_fraction_full 0.989
_diffrn_reflns_Laue_measured_fraction_max 0.971
_diffrn_reflns_limit_h_max 10
_diffrn_reflns_limit_h_min -12
_diffrn_reflns_limit_k_max 13
_diffrn_reflns_limit_k_min -16
_diffrn_reflns_limit_l_max 32
_diffrn_reflns_limit_l_min -31
_diffrn_reflns_number 21282
_diffrn_reflns_point_group_measured_fraction_full 0.989
_diffrn_reflns_point_group_measured_fraction_max 0.971
_diffrn_reflns_theta_full 24.415
_diffrn_reflns_theta_max 29.473
_diffrn_reflns_theta_min 1.728
_exptl_absorpt_coefficient_mu 0.270
_exptl_absorpt_correction_T_max 1.00000
_exptl_absorpt_correction_T_min 0.94678
_exptl_absorpt_correction_type multi-scan
_exptl_absorpt_process_details
;
CrysAlisPro, Agilent Technologies,
Version 1.171.36.28 (release 01-02-2013 CrysAlis171 .NET)
Empirical absorption correction using spherical harmonics,
implemented in SCALE3 ABSPACK scaling algorithm.
;
_exptl_crystal_colour Colourless
_exptl_crystal_density_diffrn 1.464
_exptl_crystal_description Parallelepiped
_exptl_crystal_F_000 1104
_exptl_crystal_size_max 0.50
_exptl_crystal_size_mid 0.40
_exptl_crystal_size_min 0.20
_refine_diff_density_max 0.368
_refine_diff_density_min -0.430
_refine_diff_density_rms 0.065
_refine_ls_extinction_coef .
_refine_ls_extinction_method none
_refine_ls_goodness_of_fit_ref 1.000
_refine_ls_hydrogen_treatment mixed
_refine_ls_matrix_type full
_refine_ls_number_parameters 176
_refine_ls_number_reflns 3552
_refine_ls_number_restraints 0
_refine_ls_restrained_S_all 1.000
_refine_ls_R_factor_all 0.0620
_refine_ls_R_factor_gt 0.0441
_refine_ls_shift/su_max 0.000
_refine_ls_shift/su_mean 0.000
_refine_ls_structure_factor_coef Fsqd
_refine_ls_weighting_details 'w=1/[\s^2^(Fo^2^)+(0.0463P)^2^+1.4827P] where P=(Fo^2^+2Fc^2^)/3'
_refine_ls_weighting_scheme calc
_refine_ls_wR_factor_gt 0.1028
_refine_ls_wR_factor_ref 0.1149
_reflns_Friedel_coverage 0.000
_reflns_Friedel_fraction_full .
_reflns_Friedel_fraction_max .
_reflns_number_gt 2752
_reflns_number_total 3552
_reflns_threshold_expression 'I > 2\s(I)'
_cod_data_source_file Exp_Form-II2FSynchrotron_Form-II_160K.cif
_cod_data_source_block 160k_smz-f2_a
_cod_database_code 1547437
_shelx_space_group_comment
;
The symmetry employed for this shelxl refinement is uniquely defined
by the following loop, which should always be used as a source of
symmetry information in preference to the above space-group names.
They are only intended as comments.
;
_shelx_estimated_absorpt_t_min 0.877
_shelx_estimated_absorpt_t_max 0.948

loop_
_space_group_symop_operation_xyz
'x, y, z'
'-x+1/2, -y, z+1/2'
'-x, y+1/2, -z+1/2'
'x+1/2, -y+1/2, -z'
'-x, -y, -z'
'x-1/2, y, -z-1/2'
'x, -y-1/2, z-1/2'
'-x-1/2, y-1/2, z'

loop_
_atom_site_label
_atom_site_type_symbol
_atom_site_fract_x
_atom_site_fract_y
_atom_site_fract_z
_atom_site_U_iso_or_equiv
_atom_site_adp_type
_atom_site_occupancy
_atom_site_site_symmetry_order
_atom_site_calc_flag
_atom_site_refinement_flags_posn
_atom_site_refinement_flags_adp
_atom_site_refinement_flags_occupancy
_atom_site_disorder_assembly
_atom_site_disorder_group
S1 S 0.33148(5) 0.34582(3) 0.38966(2) 0.02095(12) Uani 1 1 d . . . . .
O2 O 0.19618(14) 0.39708(11) 0.40964(5) 0.0260(3) Uani 1 1 d . . . . .
O1 O 0.34150(15) 0.22237(10) 0.38658(5) 0.0285(3) Uani 1 1 d . . . . .
N4 N 0.66694(17) 0.42600(12) 0.48548(6) 0.0238(3) Uani 1 1 d . . . . .
N3 N 0.65597(17) 0.28451(12) 0.40857(6) 0.0249(3) Uani 1 1 d . . . . .
N2 N 0.45129(17) 0.39536(12) 0.43716(6) 0.0229(3) Uani 1 1 d . . . . .
N1 N 0.4538(2) 0.53233(15) 0.15431(7) 0.0330(4) Uani 1 1 d . . . . .
C1 C 0.3741(2) 0.40328(14) 0.32139(7) 0.0217(3) Uani 1 1 d . . . . .
C2 C 0.4479(2) 0.33615(15) 0.28011(7) 0.0281(4) Uani 1 1 d . . . . .
H2 H 0.4777 0.2615 0.2896 0.037 Uiso 1 1 calc R U . . .
C3 C 0.4766(2) 0.38032(15) 0.22529(8) 0.0292(4) Uani 1 1 d . . . . .
H3 H 0.5270 0.3353 0.1982 0.038 Uiso 1 1 calc R U . . .
C4 C 0.4308(2) 0.49245(14) 0.20971(7) 0.0254(4) Uani 1 1 d . . . . .
C5 C 0.3572(2) 0.55920(14) 0.25212(8) 0.0264(4) Uani 1 1 d . . . . .
H5 H 0.3262 0.6337 0.2428 0.034 Uiso 1 1 calc R U . . .
C6 C 0.3303(2) 0.51550(14) 0.30743(7) 0.0240(3) Uani 1 1 d . . . . .
H6 H 0.2831 0.5610 0.3353 0.031 Uiso 1 1 calc R U . . .
C7 C 0.5980(2) 0.36565(13) 0.44304(7) 0.0217(3) Uani 1 1 d . . . . .
C8 C 0.8088(2) 0.40049(16) 0.49316(8) 0.0275(4) Uani 1 1 d . . . . .
H8 H 0.8613 0.4399 0.5218 0.036 Uiso 1 1 calc R U . . .
C9 C 0.8805(2) 0.31798(16) 0.46026(8) 0.0281(4) Uani 1 1 d . . . . .
H9 H 0.9795 0.3016 0.4662 0.037 Uiso 1 1 calc R U . . .
C10 C 0.7994(2) 0.26025(15) 0.41797(7) 0.0264(4) Uani 1 1 d . . . . .
C11 C 0.8670(3) 0.16700(17) 0.38134(9) 0.0375(5) Uani 1 1 d . . . . .
H11A H 0.8219 0.0941 0.3906 0.049 Uiso 1 1 calc R U . . .
H11B H 0.9706 0.1629 0.3892 0.049 Uiso 1 1 calc R U . . .
H11C H 0.8518 0.1842 0.3407 0.049 Uiso 1 1 calc R U . . .
H1N2 H 0.418(3) 0.446(2) 0.4580(11) 0.041(6) Uiso 1 1 d . . . . .
H1N1 H 0.509(3) 0.4928(19) 0.1334(10) 0.034(6) Uiso 1 1 d . . . . .
H2N1 H 0.449(3) 0.604(2) 0.1473(11) 0.046(7) Uiso 1 1 d . . . . .

loop_
_atom_site_aniso_label
_atom_site_aniso_U_11
_atom_site_aniso_U_22
_atom_site_aniso_U_33
_atom_site_aniso_U_23
_atom_site_aniso_U_13
_atom_site_aniso_U_12
S1 0.0219(3) 0.02193(19) 0.01897(17) -0.00147(13) -0.00043(15) -0.00248(15)
O2 0.0200(7) 0.0344(6) 0.0237(6) -0.0009(5) 0.0007(5) -0.0017(5)
O1 0.0393(9) 0.0201(5) 0.0259(6) -0.0010(4) -0.0004(5) -0.0047(5)
N4 0.0222(8) 0.0268(7) 0.0225(6) -0.0015(5) -0.0020(6) 0.0019(6)
N3 0.0259(9) 0.0247(7) 0.0240(6) -0.0008(5) 0.0016(6) 0.0043(6)
N2 0.0206(8) 0.0249(7) 0.0232(6) -0.0068(5) -0.0017(5) 0.0021(6)
N1 0.0445(11) 0.0282(8) 0.0264(7) 0.0036(6) 0.0096(7) 0.0020(7)
C1 0.0235(10) 0.0229(7) 0.0186(6) -0.0009(5) 0.0010(6) -0.0018(6)
C2 0.0345(12) 0.0242(8) 0.0257(8) 0.0000(6) 0.0043(7) 0.0052(7)
C3 0.0359(12) 0.0258(8) 0.0258(8) -0.0027(6) 0.0084(7) 0.0055(7)
C4 0.0270(10) 0.0254(8) 0.0238(7) 0.0003(6) 0.0026(6) -0.0046(7)
C5 0.0318(11) 0.0197(7) 0.0277(8) 0.0009(6) 0.0037(7) 0.0015(7)
C6 0.0257(10) 0.0217(7) 0.0246(7) -0.0037(6) 0.0034(7) -0.0015(7)
C7 0.0241(10) 0.0219(7) 0.0189(7) 0.0020(5) 0.0004(6) 0.0006(7)
C8 0.0243(11) 0.0341(9) 0.0241(8) 0.0015(6) -0.0031(7) 0.0011(7)
C9 0.0213(10) 0.0359(9) 0.0272(8) 0.0056(7) 0.0005(7) 0.0039(7)
C10 0.0263(10) 0.0265(8) 0.0263(8) 0.0054(6) 0.0058(7) 0.0055(7)
C11 0.0361(13) 0.0360(10) 0.0403(10) -0.0033(8) 0.0081(9) 0.0116(9)

loop_
_atom_type_symbol
_atom_type_description
_atom_type_scat_dispersion_real
_atom_type_scat_dispersion_imag
_atom_type_scat_source
C C 0.0033 0.0016 'International Tables Vol C Tables 4.2.6.8 and 6.1.1.4'
H H 0.0000 0.0000 'International Tables Vol C Tables 4.2.6.8 and 6.1.1.4'
N N 0.0061 0.0033 'International Tables Vol C Tables 4.2.6.8 and 6.1.1.4'
O O 0.0106 0.0060 'International Tables Vol C Tables 4.2.6.8 and 6.1.1.4'
S S 0.1246 0.1234 'International Tables Vol C Tables 4.2.6.8 and 6.1.1.4'

loop_
_geom_angle_atom_site_label_1
_geom_angle_atom_site_label_2
_geom_angle_atom_site_label_3
_geom_angle
_geom_angle_site_symmetry_1
_geom_angle_site_symmetry_3
O1 S1 O2 118.69(8) . .
O1 S1 N2 109.75(8) . .
O2 S1 N2 102.33(8) . .
O1 S1 C1 108.81(7) . .
O2 S1 C1 108.53(8) . .
N2 S1 C1 108.21(8) . .
C8 N4 C7 115.41(15) . .
C7 N3 C10 115.67(15) . .
C7 N2 S1 128.12(12) . .
C7 N2 H1N2 118.5(18) . .
S1 N2 H1N2 113.3(18) . .
C4 N1 H1N1 116.2(16) . .
C4 N1 H2N1 119.9(17) . .
H1N1 N1 H2N1 118(2) . .
C2 C1 C6 120.04(15) . .
C2 C1 S1 120.13(13) . .
C6 C1 S1 119.80(12) . .
C3 C2 C1 120.03(16) . .
C3 C2 H2 120.0 . .
C1 C2 H2 120.0 . .
C2 C3 C4 121.03(16) . .
C2 C3 H3 119.5 . .
C4 C3 H3 119.5 . .
N1 C4 C3 120.08(16) . .
N1 C4 C5 121.79(16) . .
C3 C4 C5 118.10(15) . .
C6 C5 C4 120.87(15) . .
C6 C5 H5 119.6 . .
C4 C5 H5 119.6 . .
C5 C6 C1 119.91(15) . .
C5 C6 H6 120.0 . .
C1 C6 H6 120.0 . .
N3 C7 N4 127.25(17) . .
N3 C7 N2 119.86(15) . .
N4 C7 N2 112.89(14) . .
N4 C8 C9 122.55(17) . .
N4 C8 H8 118.7 . .
C9 C8 H8 118.7 . .
C8 C9 C10 117.51(18) . .
C8 C9 H9 121.2 . .
C10 C9 H9 121.2 . .
N3 C10 C9 121.61(16) . .
N3 C10 C11 117.17(17) . .
C9 C10 C11 121.21(18) . .
C10 C11 H11A 109.5 . .
C10 C11 H11B 109.5 . .
H11A C11 H11B 109.5 . .
C10 C11 H11C 109.5 . .
H11A C11 H11C 109.5 . .
H11B C11 H11C 109.5 . .

loop_
_geom_bond_atom_site_label_1
_geom_bond_atom_site_label_2
_geom_bond_distance
_geom_bond_site_symmetry_2
S1 O1 1.4309(12) .
S1 O2 1.4391(13) .
S1 N2 1.6406(15) .
S1 C1 1.7389(16) .
N4 C8 1.334(2) .
N4 C7 1.349(2) .
N3 C7 1.333(2) .
N3 C10 1.350(2) .
N2 C7 1.384(2) .
N2 H1N2 0.81(2) .
N1 C4 1.363(2) .
N1 H1N1 0.83(2) .
N1 H2N1 0.85(2) .
C1 C2 1.393(2) .
C1 C6 1.393(2) .
C2 C3 1.377(2) .
C2 H2 0.9300 .
C3 C4 1.406(2) .
C3 H3 0.9300 .
C4 C5 1.408(2) .
C5 C6 1.383(2) .
C5 H5 0.9300 .
C6 H6 0.9300 .
C8 C9 1.378(3) .
C8 H8 0.9300 .
C9 C10 1.386(3) .
C9 H9 0.9300 .
C10 C11 1.496(2) .
C11 H11A 0.9600 .
C11 H11B 0.9600 .
C11 H11C 0.9600 .

loop_
_geom_hbond_atom_site_label_D
_geom_hbond_atom_site_label_H
_geom_hbond_atom_site_label_A
_geom_hbond_distance_DH
_geom_hbond_distance_HA
_geom_hbond_distance_DA
_geom_hbond_angle_DHA
_geom_hbond_site_symmetry_A
C6 H6 O1 0.93 2.48 3.380(2) 163.7 8_665
C8 H8 O2 0.93 2.50 3.225(2) 134.6 5_666
C9 H9 O2 0.93 2.60 3.226(2) 125.1 1_655
N2 H1N2 N4 0.81(2) 2.11(2) 2.922(2) 178(2) 5_666
N1 H1N1 O2 0.83(2) 2.26(2) 3.071(2) 168(2) 6_656
N1 H2N1 O1 0.85(2) 2.47(2) 3.026(2) 124(2) 3_655
N1 H2N1 N3 0.85(2) 2.62(3) 3.398(2) 153(2) 3_655

loop_
_geom_torsion_atom_site_label_1
_geom_torsion_atom_site_label_2
_geom_torsion_atom_site_label_3
_geom_torsion_atom_site_label_4
_geom_torsion
_geom_torsion_site_symmetry_1
_geom_torsion_site_symmetry_2
_geom_torsion_site_symmetry_3
_geom_torsion_site_symmetry_4
O1 S1 N2 C7 46.19(17) . . . .
O2 S1 N2 C7 173.11(14) . . . .
C1 S1 N2 C7 -72.41(16) . . . .
O1 S1 C1 C2 -17.55(18) . . . .
O2 S1 C1 C2 -148.03(15) . . . .
N2 S1 C1 C2 101.65(16) . . . .
O1 S1 C1 C6 160.52(14) . . . .
O2 S1 C1 C6 30.05(17) . . . .
N2 S1 C1 C6 -80.28(16) . . . .
C6 C1 C2 C3 -0.5(3) . . . .
S1 C1 C2 C3 177.53(15) . . . .
C1 C2 C3 C4 -0.8(3) . . . .
C2 C3 C4 N1 -176.70(19) . . . .
C2 C3 C4 C5 1.2(3) . . . .
N1 C4 C5 C6 177.63(18) . . . .
C3 C4 C5 C6 -0.2(3) . . . .
C4 C5 C6 C1 -1.1(3) . . . .
C2 C1 C6 C5 1.5(3) . . . .
S1 C1 C6 C5 -176.58(14) . . . .
C10 N3 C7 N4 0.6(2) . . . .
C10 N3 C7 N2 -179.18(14) . . . .
C8 N4 C7 N3 0.0(2) . . . .
C8 N4 C7 N2 179.79(14) . . . .
S1 N2 C7 N3 -2.4(2) . . . .
S1 N2 C7 N4 177.77(12) . . . .
C7 N4 C8 C9 -0.2(2) . . . .
N4 C8 C9 C10 -0.2(3) . . . .
C7 N3 C10 C9 -1.0(2) . . . .
C7 N3 C10 C11 178.16(16) . . . .
C8 C9 C10 N3 0.9(3) . . . .
C8 C9 C10 C11 -178.27(17) . . . .
